data_2221957
loop_
_publ_author_name
'Fun, Hoong-Kun'
'Quah, Ching Kheng'
'Sujith, K. V.'
'Kalluraya, B.'

_publ_section_title <i>N</i>'-[(<i>E</i>)-4-Bromobenzylidene]-2-(4-isobutylphenyl)propanohydrazide
_journal_coeditor_code CI2787
_journal_issue 6
_journal_name_full 'Acta Crystallographica Section E'
_journal_page_first o1184
_journal_page_last o1185
_journal_paper_doi 10.1107/S1600536809015542
_journal_volume 65
_journal_year 2009
_chemical_formula_iupac 'C20 H23 Br N2 O'
_chemical_formula_moiety 'C20 H23 Br N2 O'
_chemical_formula_sum 'C20 H23 Br N2 O'
_chemical_formula_weight 387.31
_chemical_name_systematic
;
<i>N</i>'-[(E)-4-Bromobenzylidene]-2-(4-isobutylphenyl)propanohydrazide
;
_space_group_IT_number 19
_symmetry_cell_setting orthorhombic
_symmetry_space_group_name_Hall 'P 2ac 2ab'
_symmetry_space_group_name_H-M 'P 21 21 21'
_atom_sites_solution_hydrogens geom
_atom_sites_solution_primary direct
_atom_sites_solution_secondary difmap
_audit_creation_method SHELXL-97
_cell_angle_alpha 90.00
_cell_angle_beta 90.00
_cell_angle_gamma 90.00
_cell_formula_units_Z 8
_cell_length_a 9.14400(10)
_cell_length_b 12.01100(10)
_cell_length_c 33.5670(4)
_cell_measurement_reflns_used 9400
_cell_measurement_temperature 100.00(10)
_cell_measurement_theta_max 31.65
_cell_measurement_theta_min 2.54
_cell_volume 3686.62(7)
_computing_cell_refinement 'SAINT (Bruker, 2005)'
_computing_data_collection 'APEX2 (Bruker, 2005)'
_computing_data_reduction 'SAINT (Bruker, 2005)'
_computing_molecular_graphics 'SHELXTL (Sheldrick, 2008)'
_computing_publication_material
;
SHELXTL (Sheldrick, 2008) and PLATON (Spek, 2009)
;
_computing_structure_refinement 'SHELXTL (Sheldrick, 2008)'
_computing_structure_solution 'SHELXTL (Sheldrick, 2008)'
_diffrn_ambient_temperature 100.00(10)
_diffrn_measured_fraction_theta_full 0.997
_diffrn_measured_fraction_theta_max 0.997
_diffrn_measurement_device_type
;
Bruker SMART APEXII CCD area-detector
;
_diffrn_measurement_method '\f and \w'
_diffrn_radiation_monochromator graphite
_diffrn_radiation_source 'fine-focus sealed tube'
_diffrn_radiation_type MoK\a
_diffrn_radiation_wavelength 0.71073
_diffrn_reflns_av_R_equivalents 0.0452
_diffrn_reflns_av_sigmaI/netI 0.0588
_diffrn_reflns_limit_h_max 16
_diffrn_reflns_limit_h_min -16
_diffrn_reflns_limit_k_max 20
_diffrn_reflns_limit_k_min -21
_diffrn_reflns_limit_l_max 56
_diffrn_reflns_limit_l_min -58
_diffrn_reflns_number 120355
_diffrn_reflns_theta_full 38.57
_diffrn_reflns_theta_max 38.57
_diffrn_reflns_theta_min 1.21
_diffrn_standards_number 0
_exptl_absorpt_coefficient_mu 2.239
_exptl_absorpt_correction_T_max 0.6822
_exptl_absorpt_correction_T_min 0.4067
_exptl_absorpt_correction_type multi-scan
_exptl_absorpt_process_details '(<i>SADABS</i>; Bruker, 2005)'
_exptl_crystal_colour colourless
_exptl_crystal_density_diffrn 1.396
_exptl_crystal_density_method 'not measured'
_exptl_crystal_description Block
_exptl_crystal_F_000 1600
_exptl_crystal_size_max 0.49
_exptl_crystal_size_mid 0.376
_exptl_crystal_size_min 0.185
_refine_diff_density_max 0.715
_refine_diff_density_min -0.615
_refine_ls_abs_structure_details 'Flack (1983), 9205 Friedel pairs'
_refine_ls_abs_structure_Flack 0.595(4)
_refine_ls_extinction_method none
_refine_ls_goodness_of_fit_ref 1.039
_refine_ls_hydrogen_treatment mixed
_refine_ls_matrix_type full
_refine_ls_number_parameters 448
_refine_ls_number_reflns 20557
_refine_ls_number_restraints 0
_refine_ls_restrained_S_all 1.039
_refine_ls_R_factor_all 0.0908
_refine_ls_R_factor_gt 0.0416
_refine_ls_shift/su_max 0.001
_refine_ls_shift/su_mean 0.000
_refine_ls_structure_factor_coef Fsqd
_refine_ls_weighting_details 'calc w=1/[\s^2^(Fo^2^)+(0.0498P)^2^] where P=(Fo^2^+2Fc^2^)/3'
_refine_ls_weighting_scheme calc
_refine_ls_wR_factor_gt 0.0874
_refine_ls_wR_factor_ref 0.1026
_reflns_number_gt 13317
_reflns_number_total 20557
_reflns_threshold_expression I>2\s(I)
_cod_data_source_file ci2787.cif
_cod_data_source_block I
_cod_depositor_comments
;
The following automatic conversions were performed:
'_symmetry_cell_setting' value 'Orthorhombic' changed to 'orthorhombic'
according to '/home/saulius/struct/CIF-dictionaries/cif_core.dic'
dictionary named 'cif_core.dic' version 2.4.1 from 2010-06-29.

Automatic conversion script
Id: cif_fix_enum 1527 2010-12-29 10:47:43Z saulius 

The following automatic conversions were performed:

'_symmetry_cell_setting' value 'Orthorhombic' changed to
'orthorhombic' according to
/home/saulius/struct/CIF-dictionaries/cif_core.dic dictionary named
'cif_core.dic' version 2.4.1 from 2010-06-29.

Automatic conversion script
Id: cif_fix_values 1715 2011-07-08 13:25:40Z adriana 
;
_cod_database_code 2221957
_cod_database_fobs_code 2221957

loop_
_symmetry_equiv_pos_as_xyz
'x, y, z'
'-x+1/2, -y, z+1/2'
'-x, y+1/2, -z+1/2'
'x+1/2, -y+1/2, -z'

loop_
_atom_site_type_symbol
_atom_site_label
_atom_site_fract_x
_atom_site_fract_y
_atom_site_fract_z
_atom_site_U_iso_or_equiv
_atom_site_adp_type
_atom_site_calc_flag
_atom_site_refinement_flags
_atom_site_occupancy
_atom_site_disorder_assembly
_atom_site_disorder_group
Br Br1A 0.849271(19) 0.479672(14) 0.078235(6) 0.02563(4) Uani d . 1 . .
O O1A 0.88325(12) 1.00346(11) 0.27706(3) 0.0213(2) Uani d . 1 . .
N N1A 0.73139(15) 0.87330(12) 0.22421(4) 0.0173(3) Uani d . 1 . .
N N2A 0.66653(15) 0.94990(12) 0.24939(4) 0.0164(3) Uani d . 1 . .
C C1A 0.81210(19) 0.67440(14) 0.17959(5) 0.0184(3) Uani d . 1 . .
H H1AA 0.8601 0.6813 0.2039 0.022 Uiso calc R 1 . .
C C2A 0.85669(18) 0.59430(13) 0.15259(5) 0.0187(3) Uani d . 1 . .
H H2AA 0.9328 0.5460 0.1589 0.022 Uiso calc R 1 . .
C C3A 0.78674(19) 0.58675(14) 0.11603(5) 0.0189(3) Uani d . 1 . .
C C4A 0.6703(2) 0.65496(14) 0.10623(5) 0.0211(3) Uani d . 1 . .
H H4AA 0.6243 0.6487 0.0816 0.025 Uiso calc R 1 . .
C C5A 0.62366(19) 0.73315(14) 0.13401(5) 0.0192(3) Uani d . 1 . .
H H5AA 0.5437 0.7781 0.1281 0.023 Uiso calc R 1 . .
C C6A 0.6946(2) 0.74535(13) 0.17050(5) 0.0165(3) Uani d . 1 . .
C C7A 0.64467(19) 0.83222(13) 0.19787(5) 0.0176(3) Uani d . 1 . .
H H7AA 0.5490 0.8581 0.1962 0.021 Uiso calc R 1 . .
C C8A 0.74894(16) 1.00775(15) 0.27548(5) 0.0170(3) Uani d . 1 . .
C C9A 0.65950(18) 1.07453(13) 0.30584(5) 0.0172(3) Uani d . 1 . .
H H9AA 0.5624 1.0888 0.2946 0.021 Uiso calc R 1 . .
C C10A 0.64245(16) 0.99942(13) 0.34220(4) 0.0155(3) Uani d . 1 . .
C C11A 0.51587(18) 0.93583(14) 0.34705(5) 0.0185(3) Uani d . 1 . .
H H11A 0.4397 0.9428 0.3289 0.022 Uiso calc R 1 . .
C C12A 0.50265(19) 0.86228(13) 0.37874(5) 0.0182(3) Uani d . 1 . .
H H12A 0.4167 0.8217 0.3817 0.022 Uiso calc R 1 . .
C C13A 0.61539(18) 0.84797(13) 0.40622(4) 0.0172(3) Uani d . 1 . .
C C14A 0.74046(17) 0.91272(14) 0.40148(5) 0.0204(3) Uani d . 1 . .
H H14A 0.8167 0.9056 0.4196 0.025 Uiso calc R 1 . .
C C15A 0.75390(17) 0.98781(15) 0.37016(5) 0.0200(3) Uani d . 1 . .
H H15A 0.8382 1.0307 0.3679 0.024 Uiso calc R 1 . .
C C16A 0.60190(19) 0.76581(13) 0.43996(5) 0.0194(3) Uani d . 1 . .
H H16A 0.6991 0.7508 0.4502 0.023 Uiso calc R 1 . .
H H16B 0.5640 0.6965 0.4293 0.023 Uiso calc R 1 . .
C C17A 0.50438(19) 0.80147(14) 0.47485(5) 0.0219(3) Uani d . 1 . .
H H17A 0.4035 0.8064 0.4652 0.026 Uiso calc R 1 . .
C C18A 0.5468(3) 0.91335(16) 0.49144(6) 0.0442(6) Uani d . 1 . .
H H18A 0.5341 0.9693 0.4713 0.066 Uiso calc R 1 . .
H H18B 0.6473 0.9116 0.4997 0.066 Uiso calc R 1 . .
H H18C 0.4859 0.9305 0.5139 0.066 Uiso calc R 1 . .
C C19A 0.5104(2) 0.71186(15) 0.50728(5) 0.0274(4) Uani d . 1 . .
H H19A 0.4477 0.7328 0.5290 0.041 Uiso calc R 1 . .
H H19B 0.6090 0.7046 0.5168 0.041 Uiso calc R 1 . .
H H19C 0.4784 0.6420 0.4964 0.041 Uiso calc R 1 . .
C C20A 0.73368(19) 1.18646(15) 0.31432(6) 0.0229(4) Uani d . 1 . .
H H20A 0.6876 1.2212 0.3368 0.034 Uiso calc R 1 . .
H H20B 0.7246 1.2339 0.2914 0.034 Uiso calc R 1 . .
H H20C 0.8353 1.1744 0.3200 0.034 Uiso calc R 1 . .
Br Br1B 0.63994(2) -0.015149(14) 0.077318(5) 0.02449(4) Uani d . 1 . .
O O1B 0.61864(12) 0.49983(11) 0.27805(3) 0.0206(2) Uani d . 1 . .
N N1B 0.77028(15) 0.36554(11) 0.22662(4) 0.0161(3) Uani d . 1 . .
N N2B 0.83490(16) 0.44565(12) 0.25061(4) 0.0165(3) Uani d . 1 . .
C C1B 0.68109(19) 0.17270(13) 0.18046(5) 0.0175(3) Uani d . 1 . .
H H1BA 0.6314 0.1809 0.2045 0.021 Uiso calc R 1 . .
C C2B 0.63144(18) 0.09615(13) 0.15256(5) 0.0183(3) Uani d . 1 . .
H H2BA 0.5492 0.0529 0.1577 0.022 Uiso calc R 1 . .
C C3B 0.7075(2) 0.08541(13) 0.11670(5) 0.0190(3) Uani d . 1 . .
C C4B 0.83235(19) 0.14694(13) 0.10867(5) 0.0190(3) Uani d . 1 . .
H H4BA 0.8824 0.1379 0.0848 0.023 Uiso calc R 1 . .
C C5B 0.88101(19) 0.22226(13) 0.13705(5) 0.0180(3) Uani d . 1 . .
H H5BA 0.9654 0.2633 0.1323 0.022 Uiso calc R 1 . .
C C6B 0.8045(2) 0.23731(13) 0.17286(5) 0.0164(3) Uani d . 1 . .
C C7B 0.85619(19) 0.32373(13) 0.20041(5) 0.0175(3) Uani d . 1 . .
H H7BA 0.9524 0.3484 0.1988 0.021 Uiso calc R 1 . .
C C8B 0.75320(16) 0.50621(14) 0.27594(4) 0.0153(3) Uani d . 1 . .
C C9B 0.84083(18) 0.58372(12) 0.30309(4) 0.0144(3) Uani d . 1 . .
H H9BA 0.9371 0.5957 0.2910 0.017 Uiso calc R 1 . .
C C10B 0.86268(16) 0.52286(12) 0.34255(4) 0.0146(3) Uani d . 1 . .
C C11B 0.96862(18) 0.43906(13) 0.34546(5) 0.0165(3) Uani d . 1 . .
H H11B 1.0261 0.4219 0.3234 0.020 Uiso calc R 1 . .
C C12B 0.98872(19) 0.38154(13) 0.38080(5) 0.0188(3) Uani d . 1 . .
H H12B 1.0601 0.3265 0.3821 0.023 Uiso calc R 1 . .
C C13B 0.90454(18) 0.40422(13) 0.41439(5) 0.0182(3) Uani d . 1 . .
C C14B 0.80027(18) 0.48834(14) 0.41132(5) 0.0205(3) Uani d . 1 . .
H H14B 0.7433 0.5056 0.4334 0.025 Uiso calc R 1 . .
C C15B 0.77918(18) 0.54699(13) 0.37620(5) 0.0182(3) Uani d . 1 . .
H H15B 0.7088 0.6028 0.3751 0.022 Uiso calc R 1 . .
C C16B 0.9216(2) 0.33528(14) 0.45152(5) 0.0215(3) Uani d . 1 . .
H H16C 0.8740 0.3733 0.4735 0.026 Uiso calc R 1 . .
H H16D 1.0248 0.3293 0.4579 0.026 Uiso calc R 1 . .
C C17B 0.85697(19) 0.21766(13) 0.44763(5) 0.0195(3) Uani d . 1 . .
H H17B 0.9058 0.1806 0.4253 0.023 Uiso calc R 1 . .
C C18B 0.8867(2) 0.14987(15) 0.48509(5) 0.0313(4) Uani d . 1 . .
H H18D 0.8488 0.0759 0.4817 0.047 Uiso calc R 1 . .
H H18E 0.8399 0.1847 0.5075 0.047 Uiso calc R 1 . .
H H18F 0.9902 0.1463 0.4897 0.047 Uiso calc R 1 . .
C C19B 0.6939(2) 0.22087(16) 0.43873(6) 0.0285(4) Uani d . 1 . .
H H19D 0.6584 0.1464 0.4350 0.043 Uiso calc R 1 . .
H H19E 0.6771 0.2634 0.4149 0.043 Uiso calc R 1 . .
H H19F 0.6432 0.2549 0.4606 0.043 Uiso calc R 1 . .
C C20B 0.76379(18) 0.69647(14) 0.30640(5) 0.0190(3) Uani d . 1 . .
H H20D 0.8130 0.7416 0.3258 0.029 Uiso calc R 1 . .
H H20E 0.6641 0.6853 0.3144 0.029 Uiso calc R 1 . .
H H20F 0.7659 0.7332 0.2810 0.029 Uiso calc R 1 . .
H H1NA 0.568(2) 0.9602(19) 0.2475(6) 0.034(6) Uiso d . 1 . .
H H1NB 0.918(2) 0.4564(18) 0.2501(6) 0.022(6) Uiso d . 1 . .

loop_
_atom_site_aniso_label
_atom_site_aniso_U_11
_atom_site_aniso_U_22
_atom_site_aniso_U_33
_atom_site_aniso_U_12
_atom_site_aniso_U_13
_atom_site_aniso_U_23
Br1A 0.02409(8) 0.02207(8) 0.03074(9) 0.00076(7) 0.00373(8) -0.00849(8)
O1A 0.0144(5) 0.0287(6) 0.0207(5) 0.0038(5) 0.0014(5) -0.0010(5)
N1A 0.0173(7) 0.0183(6) 0.0162(7) 0.0044(6) 0.0033(5) 0.0026(5)
N2A 0.0131(6) 0.0205(6) 0.0155(6) 0.0042(6) 0.0016(5) -0.0004(5)
C1A 0.0171(8) 0.0192(7) 0.0188(8) 0.0012(7) -0.0003(7) 0.0027(6)
C2A 0.0161(8) 0.0172(7) 0.0228(8) 0.0033(7) 0.0031(7) 0.0018(6)
C3A 0.0178(8) 0.0179(7) 0.0209(8) -0.0027(7) 0.0042(7) -0.0021(6)
C4A 0.0196(8) 0.0222(8) 0.0216(8) 0.0005(7) -0.0010(7) -0.0018(6)
C5A 0.0159(8) 0.0193(7) 0.0225(8) 0.0028(7) -0.0008(7) 0.0008(6)
C6A 0.0152(9) 0.0174(7) 0.0169(8) 0.0003(6) 0.0018(6) 0.0015(6)
C7A 0.0162(8) 0.0176(7) 0.0190(7) 0.0044(7) 0.0014(7) 0.0004(6)
C8A 0.0170(7) 0.0194(8) 0.0146(7) 0.0024(7) 0.0025(6) 0.0047(6)
C9A 0.0137(7) 0.0185(7) 0.0194(7) 0.0033(7) 0.0019(6) 0.0010(6)
C10A 0.0143(7) 0.0179(6) 0.0144(6) 0.0015(6) 0.0024(5) -0.0011(5)
C11A 0.0153(7) 0.0213(8) 0.0188(8) -0.0011(6) -0.0001(6) -0.0003(6)
C12A 0.0180(8) 0.0182(7) 0.0185(8) -0.0042(6) 0.0003(6) -0.0019(6)
C13A 0.0183(7) 0.0173(6) 0.0160(7) -0.0005(6) 0.0027(6) -0.0021(5)
C14A 0.0160(7) 0.0293(8) 0.0160(7) -0.0025(7) -0.0004(6) 0.0036(6)
C15A 0.0133(7) 0.0284(8) 0.0184(7) -0.0060(7) -0.0002(5) 0.0019(6)
C16A 0.0206(8) 0.0173(7) 0.0203(7) 0.0020(6) 0.0031(6) 0.0025(6)
C17A 0.0228(8) 0.0232(8) 0.0197(8) 0.0028(7) 0.0051(6) 0.0041(6)
C18A 0.0875(18) 0.0250(9) 0.0202(9) 0.0014(11) 0.0156(11) -0.0014(7)
C19A 0.0312(10) 0.0280(9) 0.0231(8) -0.0014(8) 0.0046(7) 0.0094(7)
C20A 0.0222(9) 0.0197(8) 0.0269(9) 0.0020(7) 0.0041(7) 0.0033(7)
Br1B 0.03377(10) 0.01815(7) 0.02155(8) 0.00059(7) -0.00595(8) -0.00540(7)
O1B 0.0119(5) 0.0290(6) 0.0210(5) -0.0029(5) 0.0010(4) -0.0038(5)
N1B 0.0165(6) 0.0165(6) 0.0153(6) -0.0018(6) -0.0010(5) -0.0015(5)
N2B 0.0129(7) 0.0206(7) 0.0160(6) -0.0039(6) 0.0007(5) -0.0023(5)
C1B 0.0196(9) 0.0174(7) 0.0154(7) 0.0001(7) 0.0008(7) 0.0005(6)
C2B 0.0186(8) 0.0163(6) 0.0200(7) 0.0002(7) -0.0004(7) 0.0016(6)
C3B 0.0249(8) 0.0126(6) 0.0194(8) 0.0011(7) -0.0037(7) -0.0018(6)
C4B 0.0222(8) 0.0185(7) 0.0161(7) 0.0041(7) -0.0001(7) -0.0011(6)
C5B 0.0189(8) 0.0185(7) 0.0167(7) 0.0014(7) 0.0005(6) 0.0007(6)
C6B 0.0171(9) 0.0157(7) 0.0166(8) 0.0021(6) -0.0024(6) -0.0007(6)
C7B 0.0171(8) 0.0192(7) 0.0163(7) 0.0002(7) -0.0012(6) -0.0005(6)
C8B 0.0167(7) 0.0160(7) 0.0132(7) -0.0022(6) 0.0009(5) 0.0009(6)
C9B 0.0145(7) 0.0150(6) 0.0135(6) -0.0022(6) 0.0000(6) 0.0007(5)
C10B 0.0143(7) 0.0139(6) 0.0157(6) -0.0014(6) -0.0014(5) -0.0005(5)
C11B 0.0162(7) 0.0173(7) 0.0160(7) 0.0007(6) 0.0015(6) -0.0022(6)
C12B 0.0172(8) 0.0146(6) 0.0245(8) 0.0023(6) -0.0027(6) -0.0005(6)
C13B 0.0213(7) 0.0173(6) 0.0160(7) -0.0021(6) -0.0030(6) 0.0005(5)
C14B 0.0255(8) 0.0221(7) 0.0139(6) 0.0036(7) 0.0012(6) 0.0000(6)
C15B 0.0180(7) 0.0184(7) 0.0182(7) 0.0038(6) 0.0007(6) -0.0006(6)
C16B 0.0285(9) 0.0212(7) 0.0148(7) -0.0026(7) -0.0066(6) 0.0023(6)
C17B 0.0236(8) 0.0190(7) 0.0159(7) 0.0002(7) -0.0014(6) 0.0021(5)
C18B 0.0449(12) 0.0244(8) 0.0246(9) -0.0040(8) -0.0040(8) 0.0067(7)
C19B 0.0244(9) 0.0293(9) 0.0318(9) -0.0033(7) 0.0007(8) 0.0004(8)
C20B 0.0224(8) 0.0166(7) 0.0180(7) 0.0015(6) -0.0013(6) 0.0018(6)

loop_
_atom_type_symbol
_atom_type_description
_atom_type_scat_dispersion_real
_atom_type_scat_dispersion_imag
_atom_type_scat_source
C C 0.0033 0.0000 'International Tables Vol C Tables 4.2.6.8 and 6.1.1.4'
H H 0.0000 0.0000 'International Tables Vol C Tables 4.2.6.8 and 6.1.1.4'
N N 0.0061 0.0000 'International Tables Vol C Tables 4.2.6.8 and 6.1.1.4'
O O 0.0106 0.0000 'International Tables Vol C Tables 4.2.6.8 and 6.1.1.4'
Br Br -0.2901 0.0000 'International Tables Vol C Tables 4.2.6.8 and 6.1.1.4'

loop_
_geom_angle_atom_site_label_1
_geom_angle_atom_site_label_2
_geom_angle_atom_site_label_3
_geom_angle_site_symmetry_1
_geom_angle_site_symmetry_3
_geom_angle
_geom_angle_publ_flag
C7A N1A N2A . . 114.27(13) ?
C8A N2A N1A . . 120.01(13) ?
C8A N2A H1NA . . 121.9(14) ?
N1A N2A H1NA . . 118.1(14) ?
C2A C1A C6A . . 120.33(16) ?
C2A C1A H1AA . . 119.8 ?
C6A C1A H1AA . . 119.8 ?
C1A C2A C3A . . 119.30(15) ?
C1A C2A H2AA . . 120.3 ?
C3A C2A H2AA . . 120.3 ?
C4A C3A C2A . . 121.77(15) ?
C4A C3A Br1A . . 118.38(13) ?
C2A C3A Br1A . . 119.85(13) ?
C3A C4A C5A . . 118.49(16) ?
C3A C4A H4AA . . 120.8 ?
C5A C4A H4AA . . 120.8 ?
C4A C5A C6A . . 121.17(16) ?
C4A C5A H5AA . . 119.4 ?
C6A C5A H5AA . . 119.4 ?
C5A C6A C1A . . 118.87(15) ?
C5A C6A C7A . . 118.81(16) ?
C1A C6A C7A . . 122.32(15) ?
N1A C7A C6A . . 120.87(16) ?
N1A C7A H7AA . . 119.6 ?
C6A C7A H7AA . . 119.6 ?
O1A C8A N2A . . 124.37(16) ?
O1A C8A C9A . . 121.71(15) ?
N2A C8A C9A . . 113.78(13) ?
C10A C9A C20A . . 114.55(13) ?
C10A C9A C8A . . 106.07(12) ?
C20A C9A C8A . . 110.26(14) ?
C10A C9A H9AA . . 108.6 ?
C20A C9A H9AA . . 108.6 ?
C8A C9A H9AA . . 108.6 ?
C15A C10A C11A . . 118.25(14) ?
C15A C10A C9A . . 121.57(14) ?
C11A C10A C9A . . 120.10(14) ?
C12A C11A C10A . . 120.65(15) ?
C12A C11A H11A . . 119.7 ?
C10A C11A H11A . . 119.7 ?
C11A C12A C13A . . 121.41(15) ?
C11A C12A H12A . . 119.3 ?
C13A C12A H12A . . 119.3 ?
C14A C13A C12A . . 117.58(14) ?
C14A C13A C16A . . 121.26(15) ?
C12A C13A C16A . . 121.16(15) ?
C15A C14A C13A . . 121.43(15) ?
C15A C14A H14A . . 119.3 ?
C13A C14A H14A . . 119.3 ?
C14A C15A C10A . . 120.65(15) ?
C14A C15A H15A . . 119.7 ?
C10A C15A H15A . . 119.7 ?
C13A C16A C17A . . 116.02(13) ?
C13A C16A H16A . . 108.3 ?
C17A C16A H16A . . 108.3 ?
C13A C16A H16B . . 108.3 ?
C17A C16A H16B . . 108.3 ?
H16A C16A H16B . . 107.4 ?
C18A C17A C19A . . 110.80(15) ?
C18A C17A C16A . . 112.47(16) ?
C19A C17A C16A . . 109.00(14) ?
C18A C17A H17A . . 108.1 ?
C19A C17A H17A . . 108.1 ?
C16A C17A H17A . . 108.1 ?
C17A C18A H18A . . 109.5 ?
C17A C18A H18B . . 109.5 ?
H18A C18A H18B . . 109.5 ?
C17A C18A H18C . . 109.5 ?
H18A C18A H18C . . 109.5 ?
H18B C18A H18C . . 109.5 ?
C17A C19A H19A . . 109.5 ?
C17A C19A H19B . . 109.5 ?
H19A C19A H19B . . 109.5 ?
C17A C19A H19C . . 109.5 ?
H19A C19A H19C . . 109.5 ?
H19B C19A H19C . . 109.5 ?
C9A C20A H20A . . 109.5 ?
C9A C20A H20B . . 109.5 ?
H20A C20A H20B . . 109.5 ?
C9A C20A H20C . . 109.5 ?
H20A C20A H20C . . 109.5 ?
H20B C20A H20C . . 109.5 ?
C7B N1B N2B . . 114.15(13) ?
C8B N2B N1B . . 120.36(13) ?
C8B N2B H1NB . . 118.0(16) ?
N1B N2B H1NB . . 121.7(16) ?
C2B C1B C6B . . 120.66(15) ?
C2B C1B H1BA . . 119.7 ?
C6B C1B H1BA . . 119.7 ?
C1B C2B C3B . . 118.66(16) ?
C1B C2B H2BA . . 120.7 ?
C3B C2B H2BA . . 120.7 ?
C4B C3B C2B . . 121.92(15) ?
C4B C3B Br1B . . 118.22(12) ?
C2B C3B Br1B . . 119.86(13) ?
C3B C4B C5B . . 118.57(15) ?
C3B C4B H4BA . . 120.7 ?
C5B C4B H4BA . . 120.7 ?
C4B C5B C6B . . 120.84(16) ?
C4B C5B H5BA . . 119.6 ?
C6B C5B H5BA . . 119.6 ?
C1B C6B C5B . . 119.29(15) ?
C1B C6B C7B . . 122.62(15) ?
C5B C6B C7B . . 118.06(16) ?
N1B C7B C6B . . 120.80(16) ?
N1B C7B H7BA . . 119.6 ?
C6B C7B H7BA . . 119.6 ?
O1B C8B N2B . . 123.79(15) ?
O1B C8B C9B . . 121.70(15) ?
N2B C8B C9B . . 114.50(13) ?
C10B C9B C8B . . 107.11(12) ?
C10B C9B C20B . . 114.91(13) ?
C8B C9B C20B . . 109.92(13) ?
C10B C9B H9BA . . 108.2 ?
C8B C9B H9BA . . 108.2 ?
C20B C9B H9BA . . 108.2 ?
C15B C10B C11B . . 118.15(14) ?
C15B C10B C9B . . 122.14(13) ?
C11B C10B C9B . . 119.70(13) ?
C12B C11B C10B . . 120.68(15) ?
C12B C11B H11B . . 119.7 ?
C10B C11B H11B . . 119.7 ?
C11B C12B C13B . . 121.51(15) ?
C11B C12B H12B . . 119.2 ?
C13B C12B H12B . . 119.2 ?
C12B C13B C14B . . 117.42(14) ?
C12B C13B C16B . . 120.39(15) ?
C14B C13B C16B . . 122.10(15) ?
C15B C14B C13B . . 121.77(15) ?
C15B C14B H14B . . 119.1 ?
C13B C14B H14B . . 119.1 ?
C14B C15B C10B . . 120.47(15) ?
C14B C15B H15B . . 119.8 ?
C10B C15B H15B . . 119.8 ?
C13B C16B C17B . . 113.29(13) ?
C13B C16B H16C . . 108.9 ?
C17B C16B H16C . . 108.9 ?
C13B C16B H16D . . 108.9 ?
C17B C16B H16D . . 108.9 ?
H16C C16B H16D . . 107.7 ?
C19B C17B C18B . . 110.54(15) ?
C19B C17B C16B . . 111.74(15) ?
C18B C17B C16B . . 110.65(13) ?
C19B C17B H17B . . 107.9 ?
C18B C17B H17B . . 107.9 ?
C16B C17B H17B . . 107.9 ?
C17B C18B H18D . . 109.5 ?
C17B C18B H18E . . 109.5 ?
H18D C18B H18E . . 109.5 ?
C17B C18B H18F . . 109.5 ?
H18D C18B H18F . . 109.5 ?
H18E C18B H18F . . 109.5 ?
C17B C19B H19D . . 109.5 ?
C17B C19B H19E . . 109.5 ?
H19D C19B H19E . . 109.5 ?
C17B C19B H19F . . 109.5 ?
H19D C19B H19F . . 109.5 ?
H19E C19B H19F . . 109.5 ?
C9B C20B H20D . . 109.5 ?
C9B C20B H20E . . 109.5 ?
H20D C20B H20E . . 109.5 ?
C9B C20B H20F . . 109.5 ?
H20D C20B H20F . . 109.5 ?
H20E C20B H20F . . 109.5 ?

loop_
_geom_bond_atom_site_label_1
_geom_bond_atom_site_label_2
_geom_bond_site_symmetry_2
_geom_bond_distance
_geom_bond_publ_flag
Br1A C3A . 1.8948(17) ?
O1A C8A . 1.2304(19) ?
N1A C7A . 1.286(2) ?
N1A N2A . 1.3830(18) ?
N2A C8A . 1.348(2) ?
N2A H1NA . 0.91(2) ?
C1A C2A . 1.383(2) ?
C1A C6A . 1.405(3) ?
C1A H1AA . 0.93 ?
C2A C3A . 1.387(2) ?
C2A H2AA . 0.93 ?
C3A C4A . 1.383(2) ?
C4A C5A . 1.390(2) ?
C4A H4AA . 0.93 ?
C5A C6A . 1.394(2) ?
C5A H5AA . 0.93 ?
C6A C7A . 1.463(2) ?
C7A H7AA . 0.93 ?
C8A C9A . 1.533(2) ?
C9A C10A . 1.526(2) ?
C9A C20A . 1.532(2) ?
C9A H9AA . 0.98 ?
C10A C15A . 1.393(2) ?
C10A C11A . 1.396(2) ?
C11A C12A . 1.388(2) ?
C11A H11A . 0.93 ?
C12A C13A . 1.394(2) ?
C12A H12A . 0.93 ?
C13A C14A . 1.392(2) ?
C13A C16A . 1.507(2) ?
C14A C15A . 1.390(2) ?
C14A H14A . 0.93 ?
C15A H15A . 0.93 ?
C16A C17A . 1.533(2) ?
C16A H16A . 0.97 ?
C16A H16B . 0.97 ?
C17A C18A . 1.505(3) ?
C17A C19A . 1.532(2) ?
C17A H17A . 0.98 ?
C18A H18A . 0.96 ?
C18A H18B . 0.96 ?
C18A H18C . 0.96 ?
C19A H19A . 0.96 ?
C19A H19B . 0.96 ?
C19A H19C . 0.96 ?
C20A H20A . 0.96 ?
C20A H20B . 0.96 ?
C20A H20C . 0.96 ?
Br1B C3B . 1.8944(16) ?
O1B C8B . 1.2349(18) ?
N1B C7B . 1.282(2) ?
N1B N2B . 1.3868(18) ?
N2B C8B . 1.345(2) ?
N2B H1NB . 0.770(19) ?
C1B C2B . 1.389(2) ?
C1B C6B . 1.393(3) ?
C1B H1BA . 0.93 ?
C2B C3B . 1.396(2) ?
C2B H2BA . 0.93 ?
C3B C4B . 1.386(2) ?
C4B C5B . 1.387(2) ?
C4B H4BA . 0.93 ?
C5B C6B . 1.403(2) ?
C5B H5BA . 0.93 ?
C6B C7B . 1.468(2) ?
C7B H7BA . 0.93 ?
C8B C9B . 1.530(2) ?
C9B C10B . 1.526(2) ?
C9B C20B . 1.531(2) ?
C9B H9BA . 0.98 ?
C10B C15B . 1.394(2) ?
C10B C11B . 1.400(2) ?
C11B C12B . 1.385(2) ?
C11B H11B . 0.93 ?
C12B C13B . 1.392(2) ?
C12B H12B . 0.93 ?
C13B C14B . 1.393(2) ?
C13B C16B . 1.505(2) ?
C14B C15B . 1.387(2) ?
C14B H14B . 0.93 ?
C15B H15B . 0.93 ?
C16B C17B . 1.537(2) ?
C16B H16C . 0.97 ?
C16B H16D . 0.97 ?
C17B C19B . 1.522(3) ?
C17B C18B . 1.523(2) ?
C17B H17B . 0.98 ?
C18B H18D . 0.96 ?
C18B H18E . 0.96 ?
C18B H18F . 0.96 ?
C19B H19D . 0.96 ?
C19B H19E . 0.96 ?
C19B H19F . 0.96 ?
C20B H20D . 0.96 ?
C20B H20E . 0.96 ?
C20B H20F . 0.96 ?

loop_
_geom_hbond_atom_site_label_D
_geom_hbond_atom_site_label_H
_geom_hbond_atom_site_label_A
_geom_hbond_site_symmetry_A
_geom_hbond_distance_DH
_geom_hbond_distance_HA
_geom_hbond_distance_DA
_geom_hbond_angle_DHA
_geom_hbond_publ_flag
N2A H1NA O1B 3_655 0.91(2) 1.97(2) 2.830(2) 157(2) yes
N2B H1NB O1A 3_745 0.77(2) 2.11(2) 2.826(2) 155(2) yes
C7A H7AA O1B 3_655 0.93 2.45 3.241(2) 143 yes
C7B H7BA O1A 3_745 0.93 2.53 3.307(3) 141 yes
C20B H20F N1A . 0.96 2.56 3.494(2) 164 yes
C12A H12A Cg2 3_655 0.93 2.66 3.482(2) 148 yes
C12B H12B Cg1 3_745 0.93 2.79 3.680(2) 160 yes

loop_
_geom_torsion_atom_site_label_1
_geom_torsion_atom_site_label_2
_geom_torsion_atom_site_label_3
_geom_torsion_atom_site_label_4
_geom_torsion_site_symmetry_1
_geom_torsion_site_symmetry_2
_geom_torsion_site_symmetry_3
_geom_torsion_site_symmetry_4
_geom_torsion
_geom_torsion_publ_flag
C7A N1A N2A C8A . . . . -172.90(15) ?
C6A C1A C2A C3A . . . . 1.7(3) ?
C1A C2A C3A C4A . . . . -2.0(3) ?
C1A C2A C3A Br1A . . . . 178.62(12) ?
C2A C3A C4A C5A . . . . 0.3(3) ?
Br1A C3A C4A C5A . . . . 179.62(13) ?
C3A C4A C5A C6A . . . . 1.8(3) ?
C4A C5A C6A C1A . . . . -2.1(3) ?
C4A C5A C6A C7A . . . . 177.39(16) ?
C2A C1A C6A C5A . . . . 0.3(3) ?
C2A C1A C6A C7A . . . . -179.19(15) ?
N2A N1A C7A C6A . . . . -176.44(13) ?
C5A C6A C7A N1A . . . . -155.46(16) ?
C1A C6A C7A N1A . . . . 24.0(2) ?
N1A N2A C8A O1A . . . . 5.2(3) ?
N1A N2A C8A C9A . . . . -170.40(13) ?
O1A C8A C9A C10A . . . . -82.77(19) ?
N2A C8A C9A C10A . . . . 93.00(16) ?
O1A C8A C9A C20A . . . . 41.8(2) ?
N2A C8A C9A C20A . . . . -142.45(15) ?
C8A C9A C10A C11A . . . . -96.54(17) y
C8A C9A C10A C15A . . . . 80.18(18) y
C20A C9A C10A C11A . . . . 141.61(15) y
C20A C9A C10A C15A . . . . -41.7(2) y
C15A C10A C11A C12A . . . . -0.6(2) ?
C9A C10A C11A C12A . . . . 176.19(15) ?
C10A C11A C12A C13A . . . . -1.1(2) ?
C11A C12A C13A C14A . . . . 1.9(2) ?
C11A C12A C13A C16A . . . . -178.41(14) ?
C12A C13A C14A C15A . . . . -1.0(2) ?
C16A C13A C14A C15A . . . . 179.36(15) ?
C13A C14A C15A C10A . . . . -0.8(3) ?
C11A C10A C15A C14A . . . . 1.6(2) ?
C9A C10A C15A C14A . . . . -175.20(15) ?
C14A C13A C16A C17A . . . . 103.66(19) ?
C12A C13A C16A C17A . . . . -76.0(2) ?
C13A C16A C17A C18A . . . . -53.4(2) ?
C13A C16A C17A C19A . . . . -176.68(15) ?
C7B N1B N2B C8B . . . . 171.64(15) ?
C6B C1B C2B C3B . . . . -0.1(2) ?
C1B C2B C3B C4B . . . . 1.5(2) ?
C1B C2B C3B Br1B . . . . -178.25(12) ?
C2B C3B C4B C5B . . . . -0.9(2) ?
Br1B C3B C4B C5B . . . . 178.82(12) ?
C3B C4B C5B C6B . . . . -1.0(2) ?
C2B C1B C6B C5B . . . . -1.7(2) ?
C2B C1B C6B C7B . . . . 176.39(15) ?
C4B C5B C6B C1B . . . . 2.3(2) ?
C4B C5B C6B C7B . . . . -175.90(14) ?
N2B N1B C7B C6B . . . . 179.61(13) ?
C1B C6B C7B N1B . . . . -20.0(2) ?
C5B C6B C7B N1B . . . . 158.13(15) ?
N1B N2B C8B O1B . . . . -4.2(3) ?
N1B N2B C8B C9B . . . . 174.74(13) ?
O1B C8B C9B C10B . . . . 82.66(19) ?
N2B C8B C9B C10B . . . . -96.26(16) ?
O1B C8B C9B C20B . . . . -42.8(2) ?
N2B C8B C9B C20B . . . . 138.28(14) ?
C8B C9B C10B C11B . . . . 77.53(17) y
C8B C9B C10B C15B . . . . -101.83(16) y
C20B C9B C10B C11B . . . . -160.06(14) y
C20B C9B C10B C15B . . . . 20.6(2) y
C15B C10B C11B C12B . . . . 0.4(2) ?
C9B C10B C11B C12B . . . . -178.97(15) ?
C10B C11B C12B C13B . . . . 0.4(2) ?
C11B C12B C13B C14B . . . . -0.9(2) ?
C11B C12B C13B C16B . . . . 175.84(15) ?
C12B C13B C14B C15B . . . . 0.6(2) ?
C16B C13B C14B C15B . . . . -176.03(15) ?
C13B C14B C15B C10B . . . . 0.1(3) ?
C11B C10B C15B C14B . . . . -0.7(2) ?
C9B C10B C15B C14B . . . . 178.71(15) ?
C12B C13B C16B C17B . . . . -72.7(2) ?
C14B C13B C16B C17B . . . . 103.90(18) ?
C13B C16B C17B C19B . . . . -60.1(2) ?
C13B C16B C17B C18B . . . . 176.24(16) ?
